data_7036602
loop_
_publ_author_name
'Kl\"ocker, Hans'
'Layh, Marcus'
'Hepp, Alexander'
'Uhl, Werner'

_publ_section_title
;
 Hydroalumination of alkynyl-aminophosphines as a promising tool for the
 synthesis of unusual phosphines: P-N bond activation, a transient
 phosphaallene, a zwitterionic AlP2C2 heterocycle and a masked Al/P-based
 frustrated Lewis pair.
;
_journal_issue 5
_journal_name_full 'Dalton transactions (Cambridge, England : 2003)'
_journal_page_first 2031
_journal_page_last 2043
_journal_paper_doi 10.1039/c5dt02825f
_journal_volume 45
_journal_year 2016
_chemical_formula_sum 'C38 H61 Al P2'
_chemical_formula_weight 606.78
_chemical_name_systematic
;
 ?
;
_chemical_properties_physical 'Air-sensitive, Hygroscopic'
_space_group_crystal_system monoclinic
_space_group_IT_number 14
_space_group_name_Hall '-P 2yn'
_space_group_name_H-M_alt 'P 1 21/n 1'
_symmetry_space_group_name_Hall '-P 2yn'
_symmetry_space_group_name_H-M 'P 1 21/n 1'
_atom_sites_solution_hydrogens mixed
_audit_creation_method SHELXL-2013
_audit_update_record
;
2015-07-22 deposited with the CCDC.
2015-09-14 downloaded from the CCDC.
;
_cell_angle_alpha 90
_cell_angle_beta 94.433(2)
_cell_angle_gamma 90
_cell_formula_units_Z 4
_cell_length_a 8.7959(4)
_cell_length_b 19.1209(8)
_cell_length_c 21.9957(9)
_cell_measurement_reflns_used 9968
_cell_measurement_temperature 153(2)
_cell_measurement_theta_max 29.654
_cell_measurement_theta_min 2.438
_cell_volume 3688.3(3)
_computing_cell_refinement 'Bruker SAINT+'
_computing_data_collection 'Bruker SMART'
_computing_data_reduction 'Bruker SHELXTL'
_computing_molecular_graphics 'Bruker SHELXTL'
_computing_publication_material 'Bruker SHELXTL'
_computing_structure_refinement 'SHELXL-2013 (Sheldrick, 2013)'
_computing_structure_solution 'SHELXS-2013 (Sheldrick, 2013)'
_diffrn_ambient_temperature 153(2)
_diffrn_measured_fraction_theta_full 0.997
_diffrn_measured_fraction_theta_max 0.992
_diffrn_measurement_device_type 'CCD area detector'
_diffrn_measurement_method 'omega scans'
_diffrn_radiation_type MoK\a
_diffrn_radiation_wavelength 0.71073
_diffrn_reflns_av_R_equivalents 0.0665
_diffrn_reflns_av_unetI/netI 0.0638
_diffrn_reflns_laue_measured_fraction_full 0.997
_diffrn_reflns_laue_measured_fraction_max 0.992
_diffrn_reflns_limit_h_max 12
_diffrn_reflns_limit_h_min -12
_diffrn_reflns_limit_k_max 26
_diffrn_reflns_limit_k_min -26
_diffrn_reflns_limit_l_max 30
_diffrn_reflns_limit_l_min -30
_diffrn_reflns_number 52283
_diffrn_reflns_point_group_measured_fraction_full 0.997
_diffrn_reflns_point_group_measured_fraction_max 0.992
_diffrn_reflns_theta_full 25.242
_diffrn_reflns_theta_max 30.124
_diffrn_reflns_theta_min 2.130
_diffrn_source microsource
_exptl_absorpt_coefficient_mu 0.165
_exptl_absorpt_correction_T_max 0.7460
_exptl_absorpt_correction_T_min 0.6480
_exptl_absorpt_correction_type empirical
_exptl_absorpt_process_details SADABS
_exptl_crystal_colour yellow
_exptl_crystal_density_diffrn 1.093
_exptl_crystal_description block
_exptl_crystal_F_000 1328
_exptl_crystal_recrystallization_method 'Re-crystallisation from solvent: '
_exptl_crystal_size_max 0.380
_exptl_crystal_size_mid 0.190
_exptl_crystal_size_min 0.120
_refine_diff_density_max 0.694
_refine_diff_density_min -0.317
_refine_diff_density_rms 0.078
_refine_ls_extinction_method none
_refine_ls_goodness_of_fit_ref 1.034
_refine_ls_hydrogen_treatment mixed
_refine_ls_matrix_type full
_refine_ls_number_parameters 392
_refine_ls_number_reflns 10795
_refine_ls_number_restraints 0
_refine_ls_restrained_S_all 1.034
_refine_ls_R_factor_all 0.0973
_refine_ls_R_factor_gt 0.0584
_refine_ls_shift/su_max 0.001
_refine_ls_shift/su_mean 0.000
_refine_ls_structure_factor_coef Fsqd
_refine_ls_weighting_details 'w=1/[\s^2^(Fo^2^)+(0.0653P)^2^+2.1281P] where P=(Fo^2^+2Fc^2^)/3'
_refine_ls_weighting_scheme calc
_refine_ls_wR_factor_gt 0.1303
_refine_ls_wR_factor_ref 0.1457
_reflns_Friedel_coverage 0.000
_reflns_number_gt 7493
_reflns_number_total 10795
_reflns_threshold_expression 'I > 2\s(I)'
_cod_data_source_file c5dt02825f2.cif
_cod_data_source_block sadp21n
_cod_depositor_comments 'Adding full bibliography for 7036598--7036603.cif.'
_cod_database_code 7036602
_shelx_space_group_comment
;
The symmetry employed for this shelxl refinement is uniquely defined
by the following loop, which should always be used as a source of
symmetry information in preference to the above space-group names.
They are only intended as comments.
;
_shelx_estimated_absorpt_t_min 0.940
_shelx_estimated_absorpt_t_max 0.980
_shelxl_version_number 2013-4

loop_
_space_group_symop_operation_xyz
'x, y, z'
'-x+1/2, y+1/2, -z+1/2'
'-x, -y, -z'
'x-1/2, -y-1/2, z-1/2'

loop_
_atom_site_label
_atom_site_type_symbol
_atom_site_fract_x
_atom_site_fract_y
_atom_site_fract_z
_atom_site_U_iso_or_equiv
_atom_site_adp_type
_atom_site_occupancy
_atom_site_site_symmetry_order
_atom_site_calc_flag
_atom_site_refinement_flags_posn
_atom_site_refinement_flags_adp
P1 P 0.52077(6) 0.77945(2) 0.09784(2) 0.01739(12) Uani 1 1 d . .
P2 P 0.36584(6) 0.68027(2) 0.18340(2) 0.01463(11) Uani 1 1 d . .
H2 H 0.258(3) 0.7147(11) 0.1961(10) 0.020(6) Uiso 1 1 d . .
Al1 Al 0.35730(7) 0.69968(3) 0.03850(2) 0.01512(13) Uani 1 1 d . .
C11 C 0.5195(2) 0.74232(9) 0.17383(8) 0.0169(4) Uani 1 1 d . .
C12 C 0.6119(2) 0.75412(10) 0.22462(8) 0.0188(4) Uani 1 1 d . .
H12 H 0.5858 0.7272 0.2592 0.023 Uiso 1 1 calc R U
C13 C 0.7476(2) 0.80105(10) 0.23797(9) 0.0204(4) Uani 1 1 d . .
C131 C 0.8328(3) 0.82213(13) 0.18285(10) 0.0310(5) Uani 1 1 d . .
H13A H 0.8556 0.7811 0.1601 0.037 Uiso 1 1 calc R U
H13B H 0.9260 0.8454 0.1965 0.037 Uiso 1 1 calc R U
H13C H 0.7703 0.8532 0.1573 0.037 Uiso 1 1 calc R U
C132 C 0.6964(3) 0.86668(11) 0.27094(10) 0.0296(5) Uani 1 1 d . .
H13D H 0.6330 0.8948 0.2431 0.036 Uiso 1 1 calc R U
H13E H 0.7843 0.8932 0.2857 0.036 Uiso 1 1 calc R U
H13F H 0.6399 0.8531 0.3047 0.036 Uiso 1 1 calc R U
C133 C 0.8581(3) 0.76071(12) 0.28186(11) 0.0329(5) Uani 1 1 d . .
H13G H 0.8074 0.7475 0.3172 0.039 Uiso 1 1 calc R U
H13H H 0.9442 0.7898 0.2940 0.039 Uiso 1 1 calc R U
H13I H 0.8922 0.7195 0.2620 0.039 Uiso 1 1 calc R U
C21 C 0.3117(2) 0.64004(9) 0.11207(8) 0.0156(4) Uani 1 1 d . .
C22 C 0.2139(2) 0.58689(10) 0.10013(8) 0.0183(4) Uani 1 1 d . .
H22 H 0.2063 0.5739 0.0578 0.022 Uiso 1 1 calc R U
C23 C 0.1116(2) 0.54212(10) 0.13785(9) 0.0204(4) Uani 1 1 d . .
C231 C 0.0445(3) 0.58431(12) 0.18820(10) 0.0274(5) Uani 1 1 d . .
H23A H 0.1248 0.5986 0.2176 0.033 Uiso 1 1 calc R U
H23B H -0.0274 0.5560 0.2078 0.033 Uiso 1 1 calc R U
H23C H -0.0062 0.6249 0.1709 0.033 Uiso 1 1 calc R U
C232 C 0.2005(3) 0.47873(11) 0.16495(10) 0.0290(5) Uani 1 1 d . .
H23D H 0.2776 0.4944 0.1951 0.035 Uiso 1 1 calc R U
H23E H 0.2475 0.4545 0.1331 0.035 Uiso 1 1 calc R U
H23F H 0.1317 0.4478 0.1835 0.035 Uiso 1 1 calc R U
C233 C -0.0194(3) 0.51506(13) 0.09445(10) 0.0335(5) Uani 1 1 d . .
H23G H -0.0868 0.4872 0.1168 0.040 Uiso 1 1 calc R U
H23H H 0.0208 0.4870 0.0632 0.040 Uiso 1 1 calc R U
H23I H -0.0746 0.5539 0.0760 0.040 Uiso 1 1 calc R U
C14 C 0.4929(2) 0.87438(10) 0.10566(8) 0.0179(4) Uani 1 1 d . .
C15 C 0.5781(2) 0.91740(10) 0.06835(9) 0.0202(4) Uani 1 1 d . .
C151 C 0.6640(3) 0.88710(11) 0.01764(9) 0.0274(5) Uani 1 1 d . .
H15A H 0.7104 0.9243 -0.0037 0.033 Uiso 1 1 calc R U
H15B H 0.5946 0.8619 -0.0102 0.033 Uiso 1 1 calc R U
H15C H 0.7416 0.8559 0.0346 0.033 Uiso 1 1 calc R U
C16 C 0.5870(3) 0.98896(10) 0.07909(9) 0.0235(4) Uani 1 1 d . .
H16 H 0.6446 1.0176 0.0533 0.028 Uiso 1 1 calc R U
C17 C 0.5147(2) 1.02021(10) 0.12627(9) 0.0218(4) Uani 1 1 d . .
C171 C 0.5398(3) 1.09658(10) 0.14166(10) 0.0301(5) Uani 1 1 d . .
H17A H 0.5042 1.1248 0.1074 0.036 Uiso 1 1 calc R U
H17B H 0.6466 1.1049 0.1512 0.036 Uiso 1 1 calc R U
H17C H 0.4847 1.1085 0.1762 0.036 Uiso 1 1 calc R U
C18 C 0.4208(2) 0.97883(10) 0.15898(9) 0.0207(4) Uani 1 1 d . .
H18 H 0.3640 1.0003 0.1896 0.025 Uiso 1 1 calc R U
C19 C 0.4057(2) 0.90688(10) 0.14902(9) 0.0181(4) Uani 1 1 d . .
C191 C 0.2958(2) 0.86795(10) 0.18582(9) 0.0231(4) Uani 1 1 d . .
H19A H 0.3504 0.8470 0.2206 0.028 Uiso 1 1 calc R U
H19B H 0.2458 0.8321 0.1611 0.028 Uiso 1 1 calc R U
H19C H 0.2212 0.8999 0.1992 0.028 Uiso 1 1 calc R U
C24 C 0.4139(2) 0.62740(9) 0.25035(8) 0.0139(4) Uani 1 1 d . .
C25 C 0.3550(2) 0.64514(10) 0.30646(8) 0.0161(4) Uani 1 1 d . .
C251 C 0.2649(3) 0.71127(10) 0.31551(9) 0.0232(4) Uani 1 1 d . .
H25A H 0.2461 0.7158 0.3577 0.028 Uiso 1 1 calc R U
H25B H 0.1695 0.7090 0.2913 0.028 Uiso 1 1 calc R U
H25C H 0.3219 0.7510 0.3033 0.028 Uiso 1 1 calc R U
C26 C 0.3864(2) 0.60104(10) 0.35596(8) 0.0190(4) Uani 1 1 d . .
H26 H 0.3452 0.6122 0.3940 0.023 Uiso 1 1 calc R U
C27 C 0.4755(2) 0.54132(10) 0.35247(8) 0.0208(4) Uani 1 1 d . .
C271 C 0.4981(3) 0.49298(12) 0.40657(10) 0.0302(5) Uani 1 1 d . .
H27A H 0.5295 0.5196 0.4423 0.036 Uiso 1 1 calc R U
H27B H 0.5751 0.4591 0.3993 0.036 Uiso 1 1 calc R U
H27C H 0.4040 0.4694 0.4125 0.036 Uiso 1 1 calc R U
C28 C 0.5421(2) 0.52819(10) 0.29842(9) 0.0202(4) Uani 1 1 d . .
H28 H 0.6094 0.4889 0.2963 0.024 Uiso 1 1 calc R U
C29 C 0.5140(2) 0.57043(10) 0.24705(8) 0.0161(4) Uani 1 1 d . .
C291 C 0.5925(2) 0.55447(11) 0.19002(9) 0.0223(4) Uani 1 1 d . .
H29A H 0.6769 0.5236 0.1998 0.027 Uiso 1 1 calc R U
H29B H 0.6289 0.5972 0.1733 0.027 Uiso 1 1 calc R U
H29C H 0.5216 0.5325 0.1606 0.027 Uiso 1 1 calc R U
C31 C 0.4967(2) 0.64941(10) -0.01557(8) 0.0186(4) Uani 1 1 d . .
C311 C 0.6303(3) 0.61626(12) 0.02277(10) 0.0317(5) Uani 1 1 d . .
H31A H 0.6972 0.5938 -0.0036 0.038 Uiso 1 1 calc R U
H31B H 0.5922 0.5823 0.0499 0.038 Uiso 1 1 calc R U
H31C H 0.6852 0.6519 0.0460 0.038 Uiso 1 1 calc R U
C312 C 0.5649(3) 0.70022(12) -0.05986(10) 0.0312(5) Uani 1 1 d . .
H31D H 0.6274 0.6748 -0.0862 0.037 Uiso 1 1 calc R U
H31E H 0.6259 0.7344 -0.0372 0.037 Uiso 1 1 calc R U
H31F H 0.4842 0.7233 -0.0840 0.037 Uiso 1 1 calc R U
C313 C 0.4159(3) 0.59083(13) -0.05279(12) 0.0382(6) Uani 1 1 d . .
H31G H 0.3352 0.6103 -0.0794 0.046 Uiso 1 1 calc R U
H31H H 0.3743 0.5578 -0.0257 0.046 Uiso 1 1 calc R U
H31I H 0.4877 0.5676 -0.0766 0.046 Uiso 1 1 calc R U
C32 C 0.1645(2) 0.74410(11) 0.00078(9) 0.0233(4) Uani 1 1 d . .
C321 C 0.0546(3) 0.75946(19) 0.04846(13) 0.0583(9) Uani 1 1 d . .
H32A H -0.0384 0.7780 0.0291 0.070 Uiso 1 1 calc R U
H32B H 0.0991 0.7930 0.0770 0.070 Uiso 1 1 calc R U
H32C H 0.0331 0.7171 0.0696 0.070 Uiso 1 1 calc R U
C322 C 0.0807(4) 0.69921(18) -0.04756(15) 0.0618(10) Uani 1 1 d . .
H32D H 0.0520 0.6558 -0.0298 0.074 Uiso 1 1 calc R U
H32E H 0.1460 0.6901 -0.0797 0.074 Uiso 1 1 calc R U
H32F H -0.0091 0.7233 -0.0639 0.074 Uiso 1 1 calc R U
C323 C 0.2045(4) 0.81272(17) -0.02918(18) 0.0739(12) Uani 1 1 d . .
H32G H 0.1127 0.8354 -0.0454 0.089 Uiso 1 1 calc R U
H32H H 0.2687 0.8036 -0.0616 0.089 Uiso 1 1 calc R U
H32I H 0.2572 0.8426 0.0005 0.089 Uiso 1 1 calc R U

loop_
_atom_site_aniso_label
_atom_site_aniso_U_11
_atom_site_aniso_U_22
_atom_site_aniso_U_33
_atom_site_aniso_U_23
_atom_site_aniso_U_13
_atom_site_aniso_U_12
P1 0.0250(3) 0.0115(2) 0.0152(2) 0.00013(17) -0.00090(19) -0.00078(19)
P2 0.0206(3) 0.0116(2) 0.0115(2) 0.00031(16) 0.00023(18) -0.00108(18)
Al1 0.0195(3) 0.0149(3) 0.0109(2) 0.0003(2) 0.0003(2) -0.0003(2)
C11 0.0219(10) 0.0120(8) 0.0168(8) -0.0001(7) 0.0011(8) 0.0007(7)
C12 0.0229(10) 0.0163(9) 0.0172(9) 0.0011(7) 0.0015(8) 0.0008(8)
C13 0.0217(10) 0.0184(9) 0.0207(9) 0.0011(7) -0.0020(8) -0.0001(8)
C131 0.0252(12) 0.0403(13) 0.0272(11) -0.0003(10) 0.0007(9) -0.0124(10)
C132 0.0331(13) 0.0225(10) 0.0322(11) -0.0057(9) -0.0037(10) -0.0023(9)
C133 0.0303(13) 0.0284(12) 0.0380(13) 0.0036(10) -0.0105(10) -0.0005(10)
C21 0.0214(10) 0.0134(8) 0.0117(8) 0.0007(6) -0.0006(7) 0.0006(7)
C22 0.0225(10) 0.0190(9) 0.0133(8) -0.0003(7) -0.0003(7) -0.0019(8)
C23 0.0222(10) 0.0205(9) 0.0183(9) 0.0008(7) 0.0000(8) -0.0073(8)
C231 0.0254(11) 0.0328(12) 0.0246(10) -0.0030(9) 0.0058(9) -0.0077(9)
C232 0.0337(13) 0.0239(11) 0.0294(11) 0.0064(9) 0.0024(10) -0.0038(9)
C233 0.0339(13) 0.0399(13) 0.0258(11) 0.0001(10) -0.0036(10) -0.0178(11)
C14 0.0212(10) 0.0133(8) 0.0184(9) 0.0012(7) -0.0038(8) -0.0001(7)
C15 0.0255(11) 0.0169(9) 0.0181(9) 0.0015(7) 0.0012(8) 0.0017(8)
C151 0.0389(13) 0.0216(10) 0.0232(10) 0.0012(8) 0.0122(9) -0.0011(9)
C16 0.0300(12) 0.0162(9) 0.0246(10) 0.0041(8) 0.0047(9) -0.0008(8)
C17 0.0263(11) 0.0127(9) 0.0259(10) 0.0016(7) -0.0011(8) 0.0020(8)
C171 0.0429(14) 0.0151(9) 0.0330(12) -0.0008(8) 0.0071(10) -0.0026(9)
C18 0.0249(11) 0.0152(9) 0.0220(9) -0.0005(7) 0.0009(8) 0.0026(8)
C19 0.0191(10) 0.0158(9) 0.0192(9) 0.0016(7) -0.0002(8) 0.0002(7)
C191 0.0280(11) 0.0150(9) 0.0267(10) -0.0005(8) 0.0053(9) -0.0002(8)
C24 0.0170(9) 0.0126(8) 0.0119(8) 0.0012(6) -0.0008(7) -0.0020(7)
C25 0.0172(9) 0.0169(9) 0.0141(8) -0.0027(7) 0.0010(7) -0.0025(7)
C251 0.0311(12) 0.0216(10) 0.0176(9) -0.0020(7) 0.0062(8) 0.0051(9)
C26 0.0233(10) 0.0229(10) 0.0107(8) -0.0002(7) 0.0005(7) -0.0042(8)
C27 0.0250(11) 0.0211(9) 0.0153(9) 0.0047(7) -0.0041(8) -0.0045(8)
C271 0.0386(14) 0.0313(12) 0.0202(10) 0.0098(9) -0.0010(9) 0.0019(10)
C28 0.0232(10) 0.0169(9) 0.0200(9) 0.0027(7) -0.0014(8) 0.0015(8)
C29 0.0184(10) 0.0154(8) 0.0143(8) -0.0007(7) 0.0006(7) -0.0018(7)
C291 0.0272(11) 0.0203(10) 0.0198(9) 0.0003(7) 0.0033(8) 0.0062(8)
C31 0.0251(10) 0.0164(9) 0.0145(8) -0.0013(7) 0.0026(8) -0.0022(8)
C311 0.0392(14) 0.0330(12) 0.0237(10) -0.0026(9) 0.0066(10) 0.0142(10)
C312 0.0449(14) 0.0256(11) 0.0253(10) 0.0031(9) 0.0169(10) 0.0030(10)
C313 0.0412(15) 0.0351(13) 0.0393(13) -0.0213(11) 0.0086(11) -0.0076(11)
C32 0.0224(11) 0.0271(10) 0.0200(9) 0.0033(8) -0.0022(8) 0.0017(9)
C321 0.0443(17) 0.093(2) 0.0376(14) 0.0010(15) 0.0020(13) 0.0413(17)
C322 0.0482(18) 0.069(2) 0.0626(19) -0.0247(17) -0.0339(16) 0.0181(16)
C323 0.0428(18) 0.062(2) 0.113(3) 0.060(2) -0.0195(19) 0.0022(15)

loop_
_atom_type_symbol
_atom_type_description
_atom_type_scat_dispersion_real
_atom_type_scat_dispersion_imag
_atom_type_scat_source
C C 0.0033 0.0016 'International Tables Vol C Tables 4.2.6.8 and 6.1.1.4'
H H 0.0000 0.0000 'International Tables Vol C Tables 4.2.6.8 and 6.1.1.4'
Al Al 0.0645 0.0514 'International Tables Vol C Tables 4.2.6.8 and 6.1.1.4'
P P 0.1023 0.0942 'International Tables Vol C Tables 4.2.6.8 and 6.1.1.4'

loop_
_geom_angle_atom_site_label_1
_geom_angle_atom_site_label_2
_geom_angle_atom_site_label_3
_geom_angle
C11 P1 C14 106.80(8)
C11 P1 Al1 101.84(6)
C14 P1 Al1 126.60(7)
C21 P2 C24 120.40(8)
C21 P2 C11 109.27(9)
C24 P2 C11 109.22(9)
C21 P2 H2 106.3(10)
C24 P2 H2 104.7(10)
C11 P2 H2 105.9(10)
C31 Al1 C32 119.23(8)
C31 Al1 C21 111.49(8)
C32 Al1 C21 110.50(9)
C31 Al1 P1 104.87(6)
C32 Al1 P1 113.81(7)
C21 Al1 P1 93.99(6)
C12 C11 P1 130.57(15)
C12 C11 P2 114.70(14)
P1 C11 P2 114.71(10)
C11 C12 C13 132.83(18)
C11 C12 H12 113.6
C13 C12 H12 113.6
C12 C13 C133 106.20(16)
C12 C13 C131 115.66(16)
C133 C13 C131 107.96(19)
C12 C13 C132 108.80(17)
C133 C13 C132 108.09(17)
C131 C13 C132 109.84(18)
C13 C131 H13A 109.5
C13 C131 H13B 109.5
H13A C131 H13B 109.5
C13 C131 H13C 109.5
H13A C131 H13C 109.5
H13B C131 H13C 109.5
C13 C132 H13D 109.5
C13 C132 H13E 109.5
H13D C132 H13E 109.5
C13 C132 H13F 109.5
H13D C132 H13F 109.5
H13E C132 H13F 109.5
C13 C133 H13G 109.5
C13 C133 H13H 109.5
H13G C133 H13H 109.5
C13 C133 H13I 109.5
H13G C133 H13I 109.5
H13H C133 H13I 109.5
C22 C21 P2 128.54(15)
C22 C21 Al1 115.39(13)
P2 C21 Al1 113.66(9)
C21 C22 C23 135.27(17)
C21 C22 H22 112.4
C23 C22 H22 112.4
C231 C23 C233 108.46(18)
C231 C23 C22 111.98(16)
C233 C23 C22 107.27(16)
C231 C23 C232 110.44(17)
C233 C23 C232 108.14(17)
C22 C23 C232 110.41(17)
C23 C231 H23A 109.5
C23 C231 H23B 109.5
H23A C231 H23B 109.5
C23 C231 H23C 109.5
H23A C231 H23C 109.5
H23B C231 H23C 109.5
C23 C232 H23D 109.5
C23 C232 H23E 109.5
H23D C232 H23E 109.5
C23 C232 H23F 109.5
H23D C232 H23F 109.5
H23E C232 H23F 109.5
C23 C233 H23G 109.5
C23 C233 H23H 109.5
H23G C233 H23H 109.5
C23 C233 H23I 109.5
H23G C233 H23I 109.5
H23H C233 H23I 109.5
C19 C14 C15 118.33(17)
C19 C14 P1 125.43(15)
C15 C14 P1 115.98(15)
C16 C15 C14 119.93(19)
C16 C15 C151 118.56(18)
C14 C15 C151 121.50(17)
C15 C151 H15A 109.5
C15 C151 H15B 109.5
H15A C151 H15B 109.5
C15 C151 H15C 109.5
H15A C151 H15C 109.5
H15B C151 H15C 109.5
C15 C16 C17 121.71(19)
C15 C16 H16 119.1
C17 C16 H16 119.1
C18 C17 C16 117.85(18)
C18 C17 C171 121.23(19)
C16 C17 C171 120.92(19)
C17 C171 H17A 109.5
C17 C171 H17B 109.5
H17A C171 H17B 109.5
C17 C171 H17C 109.5
H17A C171 H17C 109.5
H17B C171 H17C 109.5
C17 C18 C19 122.27(19)
C17 C18 H18 118.9
C19 C18 H18 118.9
C18 C19 C14 119.28(18)
C18 C19 C191 117.35(18)
C14 C19 C191 123.37(17)
C19 C191 H19A 109.5
C19 C191 H19B 109.5
H19A C191 H19B 109.5
C19 C191 H19C 109.5
H19A C191 H19C 109.5
H19B C191 H19C 109.5
C29 C24 C25 120.22(16)
C29 C24 P2 119.92(13)
C25 C24 P2 119.82(14)
C26 C25 C24 118.29(17)
C26 C25 C251 118.62(16)
C24 C25 C251 123.05(16)
C25 C251 H25A 109.5
C25 C251 H25B 109.5
H25A C251 H25B 109.5
C25 C251 H25C 109.5
H25A C251 H25C 109.5
H25B C251 H25C 109.5
C25 C26 C27 122.33(17)
C25 C26 H26 118.8
C27 C26 H26 118.8
C28 C27 C26 118.21(17)
C28 C27 C271 121.75(19)
C26 C27 C271 120.04(18)
C27 C271 H27A 109.5
C27 C271 H27B 109.5
H27A C271 H27B 109.5
C27 C271 H27C 109.5
H27A C271 H27C 109.5
H27B C271 H27C 109.5
C27 C28 C29 121.92(18)
C27 C28 H28 119.0
C29 C28 H28 119.0
C28 C29 C24 118.63(17)
C28 C29 C291 119.50(17)
C24 C29 C291 121.88(16)
C29 C291 H29A 109.5
C29 C291 H29B 109.5
H29A C291 H29B 109.5
C29 C291 H29C 109.5
H29A C291 H29C 109.5
H29B C291 H29C 109.5
C313 C31 C311 107.26(18)
C313 C31 C312 108.22(17)
C311 C31 C312 106.94(18)
C313 C31 Al1 112.74(15)
C311 C31 Al1 110.40(13)
C312 C31 Al1 111.03(13)
C31 C311 H31A 109.5
C31 C311 H31B 109.5
H31A C311 H31B 109.5
C31 C311 H31C 109.5
H31A C311 H31C 109.5
H31B C311 H31C 109.5
C31 C312 H31D 109.5
C31 C312 H31E 109.5
H31D C312 H31E 109.5
C31 C312 H31F 109.5
H31D C312 H31F 109.5
H31E C312 H31F 109.5
C31 C313 H31G 109.5
C31 C313 H31H 109.5
H31G C313 H31H 109.5
C31 C313 H31I 109.5
H31G C313 H31I 109.5
H31H C313 H31I 109.5
C321 C32 C322 107.2(2)
C321 C32 C323 108.4(2)
C322 C32 C323 107.5(2)
C321 C32 Al1 111.08(15)
C322 C32 Al1 113.49(17)
C323 C32 Al1 109.04(16)
C32 C321 H32A 109.5
C32 C321 H32B 109.5
H32A C321 H32B 109.5
C32 C321 H32C 109.5
H32A C321 H32C 109.5
H32B C321 H32C 109.5
C32 C322 H32D 109.5
C32 C322 H32E 109.5
H32D C322 H32E 109.5
C32 C322 H32F 109.5
H32D C322 H32F 109.5
H32E C322 H32F 109.5
C32 C323 H32G 109.5
C32 C323 H32H 109.5
H32G C323 H32H 109.5
C32 C323 H32I 109.5
H32G C323 H32I 109.5
H32H C323 H32I 109.5

loop_
_geom_bond_atom_site_label_1
_geom_bond_atom_site_label_2
_geom_bond_distance
P1 C11 1.8167(19)
P1 C14 1.8415(19)
P1 Al1 2.4100(7)
P2 C21 1.7790(18)
P2 C24 1.8091(18)
P2 C11 1.823(2)
P2 H2 1.20(2)
Al1 C31 2.016(2)
Al1 C32 2.017(2)
Al1 C21 2.0447(18)
C11 C12 1.349(3)
C12 C13 1.504(3)
C12 H12 0.9600
C13 C133 1.525(3)
C13 C131 1.528(3)
C13 C132 1.534(3)
C131 H13A 0.9599
C131 H13B 0.9599
C131 H13C 0.9599
C132 H13D 0.9599
C132 H13E 0.9599
C132 H13F 0.9599
C133 H13G 0.9599
C133 H13H 0.9599
C133 H13I 0.9599
C21 C22 1.344(3)
C22 C23 1.531(3)
C22 H22 0.9600
C23 C231 1.526(3)
C23 C233 1.529(3)
C23 C232 1.537(3)
C231 H23A 0.9599
C231 H23B 0.9599
C231 H23C 0.9599
C232 H23D 0.9599
C232 H23E 0.9599
C232 H23F 0.9599
C233 H23G 0.9599
C233 H23H 0.9599
C233 H23I 0.9599
C14 C19 1.413(3)
C14 C15 1.416(3)
C15 C16 1.390(3)
C15 C151 1.510(3)
C151 H15A 0.9599
C151 H15B 0.9599
C151 H15C 0.9599
C16 C17 1.393(3)
C16 H16 0.9600
C17 C18 1.385(3)
C17 C171 1.511(3)
C171 H17A 0.9599
C171 H17B 0.9599
C171 H17C 0.9599
C18 C19 1.398(3)
C18 H18 0.9600
C19 C191 1.505(3)
C191 H19A 0.9599
C191 H19B 0.9599
C191 H19C 0.9599
C24 C29 1.406(3)
C24 C25 1.416(2)
C25 C26 1.388(2)
C25 C251 1.513(3)
C251 H25A 0.9599
C251 H25B 0.9599
C251 H25C 0.9599
C26 C27 1.390(3)
C26 H26 0.9600
C27 C28 1.388(3)
C27 C271 1.508(3)
C271 H27A 0.9599
C271 H27B 0.9599
C271 H27C 0.9599
C28 C29 1.395(3)
C28 H28 0.9600
C29 C291 1.509(3)
C291 H29A 0.9599
C291 H29B 0.9599
C291 H29C 0.9599
C31 C313 1.529(3)
C31 C311 1.530(3)
C31 C312 1.531(3)
C311 H31A 0.9599
C311 H31B 0.9599
C311 H31C 0.9599
C312 H31D 0.9599
C312 H31E 0.9599
C312 H31F 0.9599
C313 H31G 0.9599
C313 H31H 0.9599
C313 H31I 0.9599
C32 C321 1.509(3)
C32 C322 1.513(3)
C32 C323 1.522(3)
C321 H32A 0.9599
C321 H32B 0.9599
C321 H32C 0.9599
C322 H32D 0.9599
C322 H32E 0.9599
C322 H32F 0.9599
C323 H32G 0.9599
C323 H32H 0.9599
C323 H32I 0.9599

loop_
_geom_torsion_atom_site_label_1
_geom_torsion_atom_site_label_2
_geom_torsion_atom_site_label_3
_geom_torsion_atom_site_label_4
_geom_torsion
C14 P1 C11 C12 -60.9(2)
Al1 P1 C11 C12 164.74(18)
C14 P1 C11 P2 117.73(11)
Al1 P1 C11 P2 -16.66(11)
C21 P2 C11 C12 -153.59(15)
C24 P2 C11 C12 -19.99(18)
C21 P2 C11 P1 27.59(13)
C24 P2 C11 P1 161.18(10)
P1 C11 C12 C13 0.1(3)
P2 C11 C12 C13 -178.54(18)
C11 C12 C13 C133 -143.2(2)
C11 C12 C13 C131 -23.4(3)
C11 C12 C13 C132 100.7(3)
C24 P2 C21 C22 45.5(2)
C11 P2 C21 C22 173.03(18)
C24 P2 C21 Al1 -153.19(9)
C11 P2 C21 Al1 -25.64(13)
P2 C21 C22 C23 1.6(4)
Al1 C21 C22 C23 -159.46(19)
C21 C22 C23 C231 35.7(3)
C21 C22 C23 C233 154.6(2)
C21 C22 C23 C232 -87.8(3)
C11 P1 C14 C19 -32.36(19)
Al1 P1 C14 C19 87.05(17)
C11 P1 C14 C15 141.61(15)
Al1 P1 C14 C15 -98.98(15)
C19 C14 C15 C16 6.6(3)
P1 C14 C15 C16 -167.83(16)
C19 C14 C15 C151 -175.11(19)
P1 C14 C15 C151 10.5(3)
C14 C15 C16 C17 0.4(3)
C151 C15 C16 C17 -177.98(19)
C15 C16 C17 C18 -6.0(3)
C15 C16 C17 C171 173.2(2)
C16 C17 C18 C19 4.7(3)
C171 C17 C18 C19 -174.5(2)
C17 C18 C19 C14 2.2(3)
C17 C18 C19 C191 -177.81(19)
C15 C14 C19 C18 -7.8(3)
P1 C14 C19 C18 166.01(15)
C15 C14 C19 C191 172.22(18)
P1 C14 C19 C191 -13.9(3)
C21 P2 C24 C29 47.34(19)
C11 P2 C24 C29 -80.23(16)
C21 P2 C24 C25 -135.03(15)
C11 P2 C24 C25 97.39(16)
C29 C24 C25 C26 -6.3(3)
P2 C24 C25 C26 176.10(14)
C29 C24 C25 C251 171.23(18)
P2 C24 C25 C251 -6.4(3)
C24 C25 C26 C27 1.2(3)
C251 C25 C26 C27 -176.38(19)
C25 C26 C27 C28 3.9(3)
C25 C26 C27 C271 -176.30(19)
C26 C27 C28 C29 -4.2(3)
C271 C27 C28 C29 176.02(19)
C27 C28 C29 C24 -0.7(3)
C27 C28 C29 C291 178.64(19)
C25 C24 C29 C28 6.0(3)
P2 C24 C29 C28 -176.36(14)
C25 C24 C29 C291 -173.31(18)
P2 C24 C29 C291 4.3(3)
